data_7019291
loop_
_publ_author_name
'Roberts, Ryan J.'
'Li, Xiaobo'
'Lacey, Tye F.'
'Pan, Zhong'
'Patterson, Howard H.'
'Leznoff, Daniel B.'

_publ_section_title
;
 Heterobimetallic lanthanide-gold coordination polymers: structure and
 emissive properties of isomorphous [(n)Bu(4)N](2)[Ln(NO(3))(4)Au(CN)(2)]
 1-D chains.
;
_journal_issue 23
_journal_name_full 'Dalton transactions (Cambridge, England : 2003)'
_journal_page_first 6992
_journal_page_last 6997
_journal_paper_doi 10.1039/c2dt30156c
_journal_volume 41
_journal_year 2012
_chemical_absolute_configuration ad
_chemical_formula_moiety 'C2 Au Gd N6 O12, 2(C16 H36 N)'
_chemical_formula_sum 'C34 H72 Au Gd N8 O12'
_chemical_formula_weight 1139.22
_chemical_name_systematic ?
_space_group_IT_number 24
_symmetry_cell_setting orthorhombic
_symmetry_space_group_name_Hall 'I 2b 2c'
_symmetry_space_group_name_H-M 'I 21 21 21'
_atom_sites_solution_hydrogens difmap
_atom_sites_solution_primary direct
_cell_angle_alpha 90
_cell_angle_beta 90
_cell_angle_gamma 90
_cell_formula_units_Z 4
_cell_length_a 11.9857(2)
_cell_length_b 12.0414(2)
_cell_length_c 35.0246(6)
_cell_measurement_reflns_used 9975
_cell_measurement_temperature 293
_cell_measurement_theta_max 27.48
_cell_measurement_theta_min 2.33
_cell_volume 5054.91(15)
_computing_cell_refinement 'Bruker SAINT'
_computing_data_collection 'Bruker APEX2'
_computing_data_reduction 'Bruker SAINT'
_computing_structure_solution
;
SIR92 (Altomare et al, 1994)
CRYSTALS (Watkin, 1988)
;
_diffrn_ambient_temperature 293
_diffrn_measured_fraction_theta_full 0.987
_diffrn_measured_fraction_theta_max 0.985
_diffrn_measurement_device_type 'Bruker APEX-II CCD'
_diffrn_measurement_method \w/2\q
_diffrn_radiation_monochromator graphite
_diffrn_radiation_type 'Mo K\a'
_diffrn_radiation_wavelength 0.71073
_diffrn_reflns_av_R_equivalents 0.025
_diffrn_reflns_limit_h_max 14
_diffrn_reflns_limit_h_min -14
_diffrn_reflns_limit_k_max 14
_diffrn_reflns_limit_k_min -13
_diffrn_reflns_limit_l_max 37
_diffrn_reflns_limit_l_min -41
_diffrn_reflns_number 14528
_diffrn_reflns_theta_full 25.076
_diffrn_reflns_theta_max 25.588
_diffrn_reflns_theta_min 1.788
_exptl_absorpt_coefficient_mu 4.256
_exptl_absorpt_correction_T_max 0.7452
_exptl_absorpt_correction_T_min 0.6728
_exptl_absorpt_correction_type multi-scan
_exptl_crystal_colour Colourless
_exptl_crystal_density_diffrn 1.497
_exptl_crystal_description Block
_exptl_crystal_F_000 2284
_exptl_crystal_size_max 0.234
_exptl_crystal_size_mid 0.199
_exptl_crystal_size_min 0.184
_refine_diff_density_max 2.39
_refine_diff_density_min -1.52
_refine_ls_abs_structure_details 'Flack (1983), 1976 Friedel-pairs'
_refine_ls_abs_structure_Flack 0.16(3)
_refine_ls_extinction_method none
_refine_ls_goodness_of_fit_ref 1.0601
_refine_ls_hydrogen_treatment constr
_refine_ls_matrix_type full
_refine_ls_number_parameters 261
_refine_ls_number_reflns 3987
_refine_ls_number_restraints 0
_refine_ls_R_factor_all 0.0500
_refine_ls_R_factor_gt 0.0439
_refine_ls_shift/su_max 0.0005400
_refine_ls_structure_factor_coef F
_refine_ls_weighting_details
;
Method, part 1, Chebychev polynomial, (Watkin, 1994, Prince, 1982)
[weight] = 1.0/[A~0~*T~0~(x)+A~1~*T~1~(x) ... +A~n-1~]*T~n-1~(x)]
where A~i~ are the Chebychev coefficients listed below and x= Fcalc/Fmax
Method = Robust Weighting (Prince, 1982)
W = [weight] * [1-(deltaF/6*sigmaF)^2^]^2^
A~i~ are:
0.848 0.906 1.01 0.443 0.338
;
_refine_ls_weighting_scheme calc
_refine_ls_wR_factor_all 0.0439
_refine_ls_wR_factor_gt 0.0252
_refine_ls_wR_factor_ref 0.0250
_reflns_limit_h_max 14
_reflns_limit_h_min -14
_reflns_limit_k_max 14
_reflns_limit_k_min 0
_reflns_limit_l_max 41
_reflns_limit_l_min 0
_reflns_number_gt 4091
_reflns_number_total 4617
_reflns_threshold_expression I>2.0\s(I)
_oxford_diffrn_Wilson_B_factor 3.94
_oxford_diffrn_Wilson_scale 100.85
_oxford_refine_ls_r_factor_ref 0.0425
_oxford_refine_ls_scale 0.05533(6)
_oxford_reflns_number_all 4596
_oxford_reflns_threshold_expression_ref I>2.5\s(I)
_cod_data_source_file c2dt30156c.txt
_cod_data_source_block 3-Gd
_cod_depositor_comments
;
The following automatic conversions were performed:

'_exptl_absorpt_correction_type' value 'Multi-scan' changed to
'multi-scan' according to
/home/saulius/struct/CIF-dictionaries/cif_core.dic dictionary named
'cif_core.dic' version 2.4.1 from 2010-06-29.

Automatic conversion script
Id: cif_fix_values 1891 2012-01-12 08:04:46Z andrius 
;
_cod_original_sg_symbol_H-M 'I 21 21 21 '
_cod_original_formula_sum 'C34 H72 Au1 Gd1 N8 O12'
_cod_database_code 7019291

loop_
_symmetry_equiv_pos_as_xyz
x,y,z
x+1/2,y+1/2,z+1/2
-x,-y+1/2,z
-x+1/2,-y+1,z+1/2
x,-y,-z+1/2
x+1/2,-y+1/2,-z+1
-x,y+1/2,-z+1/2
-x+1/2,y+1,-z+1

loop_
_atom_site_label
_atom_site_type_symbol
_atom_site_fract_x
_atom_site_fract_y
_atom_site_fract_z
_atom_site_U_iso_or_equiv
_atom_site_occupancy
_atom_site_adp_type
_atom_site_refinement_flags_posn
_atom_site_refinement_flags_adp
Au1 Au 0.57901(4) 0.5000 0.2500 0.0598 1.0000 Uani S T
Gd1 Gd 0.5000 0.2500 0.118588(14) 0.0454 1.0000 Uani S T
O1 O 0.3117(5) 0.3198(5) 0.14020(17) 0.0770 1.0000 Uani . .
O2 O 0.4120(6) 0.4406(5) 0.11152(18) 0.0826 1.0000 Uani . .
O3 O 0.2465(6) 0.4814(7) 0.1308(2) 0.1154 1.0000 Uani . .
O4 O 0.6179(7) 0.2493(9) 0.06041(16) 0.1074 1.0000 Uani . .
O5 O 0.6314(6) 0.3924(6) 0.0943(2) 0.0871 1.0000 Uani . .
O6 O 0.7238(8) 0.3842(8) 0.0426(2) 0.1292 1.0000 Uani . .
N1 N 0.5542(7) 0.3628(6) 0.17540(19) 0.0714 1.0000 Uani . .
N2 N 0.3210(6) 0.4176(6) 0.1266(2) 0.0618 1.0000 Uani . .
N3 N 0.6592(8) 0.3437(9) 0.0650(2) 0.0816 1.0000 Uani . .
N4 N 0.0000 0.2500 0.0883(2) 0.0696 1.0000 Uani S T
N5 N 0.5000 0.7500 0.1473(2) 0.0645 1.0000 Uani S T
C1 C 0.0817(8) 0.1825(9) 0.1130(3) 0.0848 1.0000 Uani . .
C2 C 0.0271(11) 0.1029(11) 0.1409(3) 0.1185 1.0000 Uani . .
C3 C 0.1125(12) 0.0486(13) 0.1651(3) 0.1404 1.0000 Uani . .
C4 C 0.0738(17) -0.029(2) 0.1916(5) 0.2353 1.0000 Uani . .
C5 C 0.0712(9) 0.3230(8) 0.0636(2) 0.0777 1.0000 Uani . .
C6 C 0.0125(10) 0.3974(8) 0.0364(3) 0.0857 1.0000 Uani . .
C7 C 0.0991(13) 0.4629(12) 0.0142(4) 0.1329 1.0000 Uani . .
C8 C 0.0528(12) 0.5440(11) -0.0133(3) 0.1274 1.0000 Uani . .
C9 C 0.5729(10) 0.6783(8) 0.1224(3) 0.0869 1.0000 Uani . .
C10 C 0.6516(14) 0.7391(11) 0.0944(3) 0.1195 1.0000 Uani . .
C11 C 0.734(2) 0.6687(12) 0.0771(5) 0.1849 1.0000 Uani . .
C12 C 0.816(2) 0.7167(19) 0.0576(8) 0.2617 1.0000 Uani . .
C13 C 0.4289(9) 0.6730(6) 0.1716(2) 0.0677 1.0000 Uani . .
C14 C 0.3512(11) 0.7251(9) 0.1990(3) 0.0937 1.0000 Uani . .
C15 C 0.2879(11) 0.6412(12) 0.2211(4) 0.1119 1.0000 Uani . .
C16 C 0.2139(11) 0.6878(10) 0.2512(4) 0.1421 1.0000 Uani . .
C17 C 0.5692(9) 0.4107(6) 0.2024(2) 0.0638 1.0000 Uani . .
H11 H 0.1278 0.2332 0.1279 0.088(16) 1.0000 Uiso R .
H12 H 0.1291 0.1390 0.0963 0.088(16) 1.0000 Uiso R .
H21 H -0.0248 0.1433 0.1569 0.146(16) 1.0000 Uiso R .
H22 H -0.0124 0.0462 0.1267 0.146(16) 1.0000 Uiso R .
H31 H 0.1503 0.1063 0.1794 0.162(16) 1.0000 Uiso R .
H32 H 0.1647 0.0121 0.1480 0.162(16) 1.0000 Uiso R .
H41 H 0.1295 -0.0417 0.2108 0.321(16) 1.0000 Uiso R .
H42 H 0.0068 -0.0015 0.2033 0.321(16) 1.0000 Uiso R .
H43 H 0.0580 -0.0965 0.1782 0.321(16) 1.0000 Uiso R .
H51 H 0.1128 0.3703 0.0806 0.084(13) 1.0000 Uiso R .
H52 H 0.1215 0.2758 0.0491 0.084(13) 1.0000 Uiso R .
H61 H -0.0349 0.4495 0.0496 0.103(13) 1.0000 Uiso R .
H62 H -0.0323 0.3541 0.0187 0.103(13) 1.0000 Uiso R .
H71 H 0.1452 0.5032 0.0323 0.128(13) 1.0000 Uiso R .
H72 H 0.1444 0.4106 0.0000 0.128(13) 1.0000 Uiso R .
H81 H 0.1018 0.5608 -0.0341 0.161(13) 1.0000 Uiso R .
H82 H 0.0351 0.6110 0.0002 0.161(13) 1.0000 Uiso R .
H83 H -0.0145 0.5110 -0.0227 0.161(13) 1.0000 Uiso R .
H91 H 0.6170 0.6310 0.1386 0.078(15) 1.0000 Uiso R .
H92 H 0.5240 0.6332 0.1069 0.078(15) 1.0000 Uiso R .
H101 H 0.6902 0.7951 0.1093 0.098(15) 1.0000 Uiso R .
H102 H 0.6091 0.7748 0.0743 0.098(15) 1.0000 Uiso R .
H131 H 0.4776 0.6245 0.1858 0.037(8) 1.0000 Uiso R .
H132 H 0.3844 0.6296 0.1540 0.037(8) 1.0000 Uiso R .
H141 H 0.3950 0.7681 0.2168 0.062(8) 1.0000 Uiso R .
H142 H 0.3010 0.7738 0.1853 0.062(8) 1.0000 Uiso R .
H151 H 0.3384 0.5890 0.2330 0.086(8) 1.0000 Uiso R .
H152 H 0.2403 0.6021 0.2033 0.086(8) 1.0000 Uiso R .
H161 H 0.1429 0.6504 0.2522 0.149(8) 1.0000 Uiso R .
H162 H 0.2506 0.6820 0.2754 0.149(8) 1.0000 Uiso R .
H163 H 0.2024 0.7646 0.2451 0.149(8) 1.0000 Uiso R .
H111 H 0.7655 0.6247 0.0968 0.193(15) 1.0000 Uiso R .
H112 H 0.6966 0.6218 0.0594 0.193(15) 1.0000 Uiso R .
H121 H 0.8664 0.6635 0.0473 0.281(15) 1.0000 Uiso R .
H122 H 0.8551 0.7634 0.0750 0.281(15) 1.0000 Uiso R .
H123 H 0.7861 0.7604 0.0375 0.281(15) 1.0000 Uiso R .

loop_
_atom_site_aniso_label
_atom_site_aniso_U_11
_atom_site_aniso_U_22
_atom_site_aniso_U_33
_atom_site_aniso_U_23
_atom_site_aniso_U_13
_atom_site_aniso_U_12
Au1 0.0835(4) 0.0521(3) 0.0439(2) -0.0089(3) 0.0000 0.0000
Gd1 0.0532(3) 0.0442(3) 0.0389(3) 0.0000 0.0000 -0.0071(3)
O1 0.069(5) 0.068(4) 0.093(4) -0.015(4) 0.016(3) -0.004(3)
O2 0.070(5) 0.059(3) 0.118(4) 0.015(3) 0.009(4) -0.007(3)
O3 0.076(5) 0.080(5) 0.190(7) -0.039(5) -0.001(4) 0.005(4)
O4 0.119(7) 0.138(6) 0.065(4) -0.006(5) 0.030(3) -0.022(7)
O5 0.090(5) 0.086(5) 0.086(4) 0.007(4) 0.027(4) -0.021(4)
O6 0.113(7) 0.175(8) 0.100(5) 0.061(6) 0.057(5) 0.031(6)
N1 0.088(6) 0.069(4) 0.057(4) -0.017(4) -0.011(4) -0.001(4)
N2 0.037(4) 0.043(4) 0.105(6) -0.019(4) -0.003(4) 0.000(3)
N3 0.068(6) 0.109(7) 0.068(5) 0.035(5) 0.015(5) 0.010(6)
N4 0.035(5) 0.095(6) 0.079(6) 0.0000 0.0000 -0.019(7)
N5 0.081(7) 0.043(4) 0.069(5) 0.0000 0.0000 0.009(6)
C1 0.046(5) 0.114(7) 0.094(6) 0.002(6) -0.016(6) -0.013(5)
C2 0.088(11) 0.151(11) 0.116(8) 0.027(8) 0.011(7) 0.004(8)
C3 0.158(16) 0.175(14) 0.088(7) 0.030(8) -0.012(8) 0.056(10)
C4 0.24(2) 0.31(3) 0.164(12) 0.098(18) 0.016(14) 0.11(2)
C5 0.058(6) 0.088(6) 0.087(6) -0.015(5) 0.009(5) -0.020(5)
C6 0.082(8) 0.089(6) 0.086(6) 0.007(5) 0.008(6) -0.007(7)
C7 0.160(15) 0.130(12) 0.109(9) 0.023(9) -0.001(10) -0.018(10)
C8 0.130(12) 0.153(11) 0.098(7) 0.008(8) -0.009(8) -0.056(9)
C9 0.117(8) 0.065(5) 0.079(6) -0.010(5) 0.009(7) 0.012(6)
C10 0.183(12) 0.091(7) 0.085(7) -0.009(8) 0.044(8) -0.025(10)
C11 0.25(2) 0.094(10) 0.207(16) -0.004(11) 0.153(17) -0.016(13)
C12 0.22(3) 0.19(2) 0.38(3) 0.00(2) 0.14(3) 0.024(18)
C13 0.079(6) 0.045(4) 0.079(5) 0.004(4) -0.010(6) -0.015(5)
C14 0.117(9) 0.081(8) 0.083(6) -0.001(6) 0.014(6) -0.019(6)
C15 0.106(11) 0.125(10) 0.104(8) 0.015(8) 0.012(8) 0.011(8)
C16 0.157(14) 0.150(11) 0.120(8) 0.004(11) 0.025(12) -0.042(9)
C17 0.079(6) 0.053(5) 0.059(5) 0.006(4) -0.006(5) 0.001(5)

loop_
_atom_type_symbol
_atom_type_scat_dispersion_real
_atom_type_scat_dispersion_imag
_atom_type_scat_Cromer_Mann_a1
_atom_type_scat_Cromer_Mann_b1
_atom_type_scat_Cromer_Mann_a2
_atom_type_scat_Cromer_Mann_b2
_atom_type_scat_Cromer_Mann_a3
_atom_type_scat_Cromer_Mann_b3
_atom_type_scat_Cromer_Mann_a4
_atom_type_scat_Cromer_Mann_b4
_atom_type_scat_Cromer_Mann_c
_atom_type_scat_source
C 0.0033 0.0016 2.3100 20.8439 1.0200 10.2075 1.5886 0.5687 0.8650 51.6512 0.2156 'International Tables Vol C 4.2.6.8 and 6.1.1.4'
H 0.0000 0.0000 0.4930 10.5109 0.3229 26.1257 0.1402 3.1424 0.0408 57.7998 0.0030 'International Tables Vol C 4.2.6.8 and 6.1.1.4'
N 0.0061 0.0033 12.2126 0.0057 3.1322 9.8933 2.0125 28.9975 1.1663 0.5826 -11.5290 'International Tables Vol C 4.2.6.8 and 6.1.1.4'
O 0.0106 0.0060 3.0485 13.2771 2.2868 5.7011 1.5463 0.3239 0.8670 32.9089 0.2508 'International Tables Vol C 4.2.6.8 and 6.1.1.4'
Gd -0.1653 3.9035 25.0709 2.2534 19.0798 0.1820 13.8518 12.9331 3.5454 101.3980 2.4196 'International Tables Vol C 4.2.6.8 and 6.1.1.4'
Au -2.0133 8.8022 16.8819 0.4611 18.5913 8.6216 25.5582 1.4826 5.8600 36.3956 12.0658 'International Tables Vol C 4.2.6.8 and 6.1.1.4'

loop_
_geom_angle_atom_site_label_1
_geom_angle_site_symmetry_1
_geom_angle_atom_site_label_2
_geom_angle_atom_site_label_3
_geom_angle_site_symmetry_3
_geom_angle
_geom_angle_publ_flag
C17 5_565 Au1 C17 . 173.2(6) yes
O2 3_655 Gd1 O1 3_655 50.0(2) yes
O2 3_655 Gd1 N1 3_655 72.2(2) yes
O1 3_655 Gd1 N1 3_655 79.2(2) yes
O2 3_655 Gd1 O4 3_655 99.2(3) yes
O1 3_655 Gd1 O4 3_655 139.2(2) yes
N1 3_655 Gd1 O4 3_655 120.6(3) yes
O2 3_655 Gd1 O5 3_655 66.7(2) yes
O1 3_655 Gd1 O5 3_655 116.1(2) yes
N1 3_655 Gd1 O5 3_655 74.5(2) yes
O4 3_655 Gd1 O5 3_655 50.0(3) yes
O2 3_655 Gd1 O1 . 134.6(2) yes
O1 3_655 Gd1 O1 . 145.1(3) yes
N1 3_655 Gd1 O1 . 73.1(2) yes
O4 3_655 Gd1 O1 . 74.7(2) yes
O5 3_655 Gd1 O1 . 76.4(2) yes
O2 3_655 Gd1 O2 . 168.8(3) yes
O1 3_655 Gd1 O2 . 134.6(2) yes
N1 3_655 Gd1 O2 . 117.5(2) yes
O4 3_655 Gd1 O2 . 71.3(3) yes
O5 3_655 Gd1 O2 . 109.1(2) yes
O2 3_655 Gd1 O4 . 71.3(3) yes
O1 3_655 Gd1 O4 . 74.7(2) yes
N1 3_655 Gd1 O4 . 143.3(3) yes
O4 3_655 Gd1 O4 . 69.5(4) yes
O5 3_655 Gd1 O4 . 94.4(3) yes
O2 3_655 Gd1 O5 . 109.1(2) yes
O1 3_655 Gd1 O5 . 76.4(2) yes
N1 3_655 Gd1 O5 . 144.7(2) yes
O4 3_655 Gd1 O5 . 94.4(3) yes
O5 3_655 Gd1 O5 . 139.8(3) yes
O2 3_655 Gd1 N1 . 117.5(2) yes
O1 3_655 Gd1 N1 . 73.1(2) yes
N1 3_655 Gd1 N1 . 74.2(3) yes
O4 3_655 Gd1 N1 . 143.3(3) yes
O5 3_655 Gd1 N1 . 144.7(2) yes
O1 . Gd1 O2 . 50.0(2) yes
O1 . Gd1 O4 . 139.2(2) yes
O2 . Gd1 O4 . 99.2(3) yes
O1 . Gd1 O5 . 116.1(2) yes
O2 . Gd1 O5 . 66.7(2) yes
O4 . Gd1 O5 . 50.0(3) yes
O1 . Gd1 N1 . 79.2(2) yes
O2 . Gd1 N1 . 72.2(2) yes
O4 . Gd1 N1 . 120.6(3) yes
O5 . Gd1 N1 . 74.5(2) yes
Gd1 . O1 N2 . 96.7(5) yes
Gd1 . O2 N2 . 97.0(4) yes
Gd1 . O4 N3 . 96.7(6) yes
Gd1 . O5 N3 . 97.4(6) yes
Gd1 . N1 C17 . 173.5(8) yes
O1 . N2 O2 . 116.2(6) yes
O1 . N2 O3 . 119.0(8) yes
O2 . N2 O3 . 124.7(8) yes
O4 . N3 O5 . 115.8(8) yes
O4 . N3 O6 . 122.5(10) yes
O5 . N3 O6 . 121.7(11) yes
C1 3_555 N4 C5 3_555 105.7(5) yes
C1 3_555 N4 C1 . 111.7(9) yes
C5 3_555 N4 C1 . 112.2(5) yes
C1 3_555 N4 C5 . 112.2(5) yes
C5 3_555 N4 C5 . 109.4(8) yes
C1 . N4 C5 . 105.7(5) yes
C13 3_665 N5 C9 3_665 107.5(5) yes
C13 3_665 N5 C9 . 110.4(6) yes
C9 3_665 N5 C9 . 109.3(9) yes
C13 3_665 N5 C13 . 111.7(8) yes
C9 3_665 N5 C13 . 110.4(6) yes
C9 . N5 C13 . 107.5(5) yes
N4 . C1 C2 . 114.9(8) yes
N4 . C1 H11 . 109.3 no
C2 . C1 H11 . 107.2 no
N4 . C1 H12 . 108.8 no
C2 . C1 H12 . 107.4 no
H11 . C1 H12 . 109.2 no
C1 . C2 C3 . 110.4(11) yes
C1 . C2 H21 . 109.4 no
C3 . C2 H21 . 109.6 no
C1 . C2 H22 . 109.0 no
C3 . C2 H22 . 108.7 no
H21 . C2 H22 . 109.7 no
C2 . C3 C4 . 116.4(15) yes
C2 . C3 H31 . 107.6 no
C4 . C3 H31 . 106.9 no
C2 . C3 H32 . 107.0 no
C4 . C3 H32 . 108.8 no
H31 . C3 H32 . 110.1 no
C3 . C4 H41 . 110.1 no
C3 . C4 H42 . 109.6 no
H41 . C4 H42 . 109.6 no
C3 . C4 H43 . 107.9 no
H41 . C4 H43 . 110.0 no
H42 . C4 H43 . 109.7 no
N4 . C5 C6 . 117.0(8) yes
N4 . C5 H51 . 106.4 no
C6 . C5 H51 . 106.6 no
N4 . C5 H52 . 108.2 no
C6 . C5 H52 . 108.2 no
H51 . C5 H52 . 110.4 no
C5 . C6 C7 . 108.5(11) yes
C5 . C6 H61 . 111.2 no
C7 . C6 H61 . 108.1 no
C5 . C6 H62 . 110.3 no
C7 . C6 H62 . 109.3 no
H61 . C6 H62 . 109.3 no
C6 . C7 C8 . 114.7(13) yes
C6 . C7 H71 . 108.5 no
C8 . C7 H71 . 107.9 no
C6 . C7 H72 . 108.0 no
C8 . C7 H72 . 107.7 no
H71 . C7 H72 . 110.0 no
C7 . C8 H81 . 113.8 no
C7 . C8 H82 . 108.5 no
H81 . C8 H82 . 109.5 no
C7 . C8 H83 . 105.5 no
H81 . C8 H83 . 109.9 no
H82 . C8 H83 . 109.5 no
N5 . C9 C10 . 116.7(8) yes
N5 . C9 H91 . 108.5 no
C10 . C9 H91 . 108.6 no
N5 . C9 H92 . 107.2 no
C10 . C9 H92 . 106.3 no
H91 . C9 H92 . 109.4 no
C9 . C10 C11 . 114.0(11) yes
C9 . C10 H101 . 106.3 no
C11 . C10 H101 . 108.1 no
C9 . C10 H102 . 110.6 no
C11 . C10 H102 . 108.3 no
H101 . C10 H102 . 109.5 no
C10 . C11 C12 . 118.0(15) yes
C10 . C11 H111 . 107.4 no
C12 . C11 H111 . 108.3 no
C10 . C11 H112 . 107.9 no
C12 . C11 H112 . 105.6 no
H111 . C11 H112 . 109.5 no
C11 . C12 H121 . 111.8 no
C11 . C12 H122 . 106.9 no
H121 . C12 H122 . 109.5 no
C11 . C12 H123 . 109.7 no
H121 . C12 H123 . 109.5 no
H122 . C12 H123 . 109.5 no
N5 . C13 C14 . 117.4(6) yes
N5 . C13 H131 . 108.6 no
C14 . C13 H131 . 107.8 no
N5 . C13 H132 . 106.2 no
C14 . C13 H132 . 107.2 no
H131 . C13 H132 . 109.6 no
C13 . C14 C15 . 111.9(9) yes
C13 . C14 H141 . 107.7 no
C15 . C14 H141 . 107.8 no
C13 . C14 H142 . 109.1 no
C15 . C14 H142 . 110.8 no
H141 . C14 H142 . 109.5 no
C14 . C15 C16 . 114.7(11) yes
C14 . C15 H151 . 110.3 no
C16 . C15 H151 . 108.3 no
C14 . C15 H152 . 107.3 no
C16 . C15 H152 . 106.8 no
H151 . C15 H152 . 109.3 no
C15 . C16 H161 . 112.1 no
C15 . C16 H162 . 109.0 no
H161 . C16 H162 . 109.8 no
C15 . C16 H163 . 107.0 no
H161 . C16 H163 . 109.4 no
H162 . C16 H163 . 109.5 no
Au1 . C17 N1 . 174.0(9) yes

loop_
_geom_bond_atom_site_label_1
_geom_bond_atom_site_label_2
_geom_bond_site_symmetry_2
_geom_bond_distance
_geom_bond_publ_flag
Au1 C17 5_565 1.987(8) yes
Au1 C17 . 1.987(8) yes
Gd1 O2 3_655 2.538(6) yes
Gd1 O1 3_655 2.525(6) yes
Gd1 N1 3_655 2.495(7) yes
Gd1 O4 3_655 2.480(6) yes
Gd1 O5 3_655 2.478(6) yes
Gd1 O1 . 2.525(6) yes
Gd1 O2 . 2.538(6) yes
Gd1 O4 . 2.480(6) yes
Gd1 O5 . 2.478(6) yes
Gd1 N1 . 2.495(7) yes
O1 N2 . 1.275(8) yes
O2 N2 . 1.243(8) yes
O3 N2 . 1.187(8) yes
O4 N3 . 1.250(12) yes
O5 N3 . 1.226(10) yes
O6 N3 . 1.205(10) yes
N1 C17 . 1.123(9) yes
N4 C1 3_555 1.538(10) yes
N4 C5 3_555 1.501(10) yes
N4 C1 . 1.538(10) yes
N4 C5 . 1.501(10) yes
N5 C13 3_665 1.522(9) yes
N5 C9 3_665 1.505(10) yes
N5 C9 . 1.505(10) yes
N5 C13 . 1.522(9) yes
C1 C2 . 1.519(14) yes
C1 H11 . 0.974 no
C1 H12 . 0.968 no
C2 C3 . 1.481(16) yes
C2 H21 . 0.968 no
C2 H22 . 0.968 no
C3 C4 . 1.39(2) yes
C3 H31 . 0.969 no
C3 H32 . 0.971 no
C4 H41 . 0.960 no
C4 H42 . 0.960 no
C4 H43 . 0.961 no
C5 C6 . 1.485(13) yes
C5 H51 . 0.965 no
C5 H52 . 0.971 no
C6 C7 . 1.516(15) yes
C6 H61 . 0.965 no
C6 H62 . 0.971 no
C7 C8 . 1.480(16) yes
C7 H71 . 0.969 no
C7 H72 . 0.970 no
C8 H81 . 0.958 no
C8 H82 . 0.959 no
C8 H83 . 0.958 no
C9 C10 . 1.544(14) yes
C9 H91 . 0.963 no
C9 H92 . 0.966 no
C10 C11 . 1.43(2) yes
C10 H101 . 0.970 no
C10 H102 . 0.971 no
C11 C12 . 1.34(2) yes
C11 H111 . 0.950 no
C11 H112 . 0.950 no
C12 H121 . 0.950 no
C12 H122 . 0.950 no
C12 H123 . 0.950 no
C13 C14 . 1.476(13) yes
C13 H131 . 0.964 no
C13 H132 . 0.969 no
C14 C15 . 1.481(15) yes
C14 H141 . 0.966 no
C14 H142 . 0.967 no
C15 C16 . 1.488(16) yes
C15 H151 . 0.967 no
C15 H152 . 0.968 no
C16 H161 . 0.964 no
C16 H162 . 0.957 no
C16 H163 . 0.958 no

loop_
_oxford_twin_element_scale_factors
0.8799(9)
0.1201(9)
